data_7023495
loop_
_publ_author_name
'Liu, Heng'
'Jia, Xiangyu'
'Wang, Feng'
'Dai, Quanquan'
'Wang, Baolin'
'Bi, Jifu'
'Zhang, Chunyu'
'Zhao, Liping'
'Bai, Chenxi'
'Hu, Yanming'
'Zhang, Xuequan'

_publ_section_title
;
 Synthesis of bis(N-arylcarboximidoylchloride)pyridine cobalt(II)
 complexes and their catalytic behavior for 1,3-butadiene polymerization.
;
_journal_issue 37
_journal_name_full 'Dalton transactions (Cambridge, England : 2003)'
_journal_page_first 13723
_journal_page_last 13732
_journal_paper_doi 10.1039/c3dt51403j
_journal_volume 42
_journal_year 2013
_chemical_formula_sum 'C31 H37 Cl4 Co N3'
_chemical_formula_weight 652.37
_chemical_name_systematic
; 
 ? 
;
_space_group_IT_number 2
_symmetry_cell_setting triclinic
_symmetry_space_group_name_Hall '-P 1'
_symmetry_space_group_name_H-M 'P -1'
_atom_sites_solution_hydrogens geom
_atom_sites_solution_primary direct
_atom_sites_solution_secondary difmap
_audit_creation_method SHELXL-97
_cell_angle_alpha 82.7520(10)
_cell_angle_beta 87.6250(10)
_cell_angle_gamma 65.7340(10)
_cell_formula_units_Z 2
_cell_length_a 8.8292(5)
_cell_length_b 9.7126(5)
_cell_length_c 21.0607(12)
_cell_measurement_reflns_used 3409
_cell_measurement_temperature 293(2)
_cell_measurement_theta_max 25.91
_cell_measurement_theta_min 2.40
_cell_volume 1633.22(16)
_computing_cell_refinement 'Bruker SMART'
_computing_data_collection 'Bruker SMART'
_computing_data_reduction 'Bruker SAINT'
_computing_molecular_graphics 'Bruker SHELXTL'
_computing_publication_material 'Bruker SHELXTL'
_computing_structure_refinement 'SHELXL-97 (Sheldrick, 1997)'
_computing_structure_solution 'SHELXS-97 (Sheldrick, 1990)'
_diffrn_ambient_temperature 293(2)
_diffrn_measured_fraction_theta_full 0.981
_diffrn_measured_fraction_theta_max 0.981
_diffrn_measurement_device_type 'Bruker APEX CCD area detector'
_diffrn_measurement_method 'phi and omega scans'
_diffrn_radiation_monochromator graphite
_diffrn_radiation_source 'fine-focus sealed tube'
_diffrn_radiation_type MoK\a
_diffrn_radiation_wavelength 0.71073
_diffrn_reflns_av_R_equivalents 0.0135
_diffrn_reflns_av_sigmaI/netI 0.0296
_diffrn_reflns_limit_h_max 8
_diffrn_reflns_limit_h_min -10
_diffrn_reflns_limit_k_max 10
_diffrn_reflns_limit_k_min -11
_diffrn_reflns_limit_l_max 22
_diffrn_reflns_limit_l_min -25
_diffrn_reflns_number 8633
_diffrn_reflns_theta_full 25.50
_diffrn_reflns_theta_max 25.50
_diffrn_reflns_theta_min 2.32
_exptl_absorpt_coefficient_mu 0.877
_exptl_absorpt_correction_T_max 0.8945
_exptl_absorpt_correction_T_min 0.7977
_exptl_absorpt_correction_type multi-scan
_exptl_absorpt_process_details SADABS
_exptl_crystal_colour brown
_exptl_crystal_density_diffrn 1.327
_exptl_crystal_density_method 'not measured'
_exptl_crystal_description needle
_exptl_crystal_F_000 678
_exptl_crystal_size_max 0.27
_exptl_crystal_size_mid 0.21
_exptl_crystal_size_min 0.13
_refine_diff_density_max 0.315
_refine_diff_density_min -0.205
_refine_diff_density_rms 0.049
_refine_ls_extinction_method none
_refine_ls_goodness_of_fit_ref 1.034
_refine_ls_hydrogen_treatment constr
_refine_ls_matrix_type full
_refine_ls_number_parameters 360
_refine_ls_number_reflns 5983
_refine_ls_number_restraints 0
_refine_ls_restrained_S_all 1.034
_refine_ls_R_factor_all 0.0503
_refine_ls_R_factor_gt 0.0369
_refine_ls_shift/su_max 0.001
_refine_ls_shift/su_mean 0.000
_refine_ls_structure_factor_coef Fsqd
_refine_ls_weighting_details 'calc w=1/[\s^2^(Fo^2^)+(0.0567P)^2^+0.1958P] where P=(Fo^2^+2Fc^2^)/3'
_refine_ls_weighting_scheme calc
_refine_ls_wR_factor_gt 0.0931
_refine_ls_wR_factor_ref 0.1011
_reflns_number_gt 4757
_reflns_number_total 5983
_reflns_threshold_expression >2sigma(I)
_cod_data_source_file c3dt51403j.txt
_cod_data_source_block v248
_cod_depositor_comments
;
The following automatic conversions were performed:

'_symmetry_cell_setting' value 'Triclinic' changed to 'triclinic'
according to /home/saulius/struct/CIF-dictionaries/cif_core.dic
dictionary named 'cif_core.dic' version 2.4.2 from 2011-04-26.

Automatic conversion script
Id: cif_fix_values 1891 2012-01-12 08:04:46Z andrius 
;
_cod_original_sg_symbol_H-M P-1
_cod_database_code 7023495

loop_
_symmetry_equiv_pos_as_xyz
'x, y, z'
'-x, -y, -z'

loop_
_atom_site_label
_atom_site_type_symbol
_atom_site_fract_x
_atom_site_fract_y
_atom_site_fract_z
_atom_site_U_iso_or_equiv
_atom_site_adp_type
_atom_site_occupancy
_atom_site_symmetry_multiplicity
_atom_site_calc_flag
_atom_site_refinement_flags
Co1 Co 0.44343(4) 0.67132(3) 0.268609(15) 0.03667(11) Uani 1 1 d .
Cl1 Cl 0.40016(10) 0.90850(7) 0.23050(4) 0.0624(2) Uani 1 1 d .
Cl2 Cl 0.67828(8) 0.52270(8) 0.32497(3) 0.0603(2) Uani 1 1 d .
Cl3 Cl 0.53680(11) 0.33533(8) 0.11709(3) 0.0668(2) Uani 1 1 d .
Cl4 Cl 0.09037(10) 0.60513(8) 0.43100(4) 0.0654(2) Uani 1 1 d .
N1 N 0.3560(2) 0.50258(19) 0.27670(9) 0.0335(4) Uani 1 1 d .
N2 N 0.5026(2) 0.5719(2) 0.17527(9) 0.0359(4) Uani 1 1 d .
N3 N 0.2496(2) 0.7248(2) 0.34746(9) 0.0359(4) Uani 1 1 d .
C1 C 0.4108(3) 0.3978(2) 0.23562(11) 0.0362(5) Uani 1 1 d .
C2 C 0.3893(3) 0.2635(3) 0.24704(12) 0.0443(6) Uani 1 1 d .
H2 H 0.4290 0.1911 0.2185 0.053 Uiso 1 1 calc R
C3 C 0.3074(3) 0.2396(3) 0.30193(13) 0.0510(7) Uani 1 1 d .
H3 H 0.2935 0.1494 0.3112 0.061 Uiso 1 1 calc R
C4 C 0.2464(3) 0.3502(3) 0.34301(13) 0.0493(6) Uani 1 1 d .
H4 H 0.1882 0.3371 0.3794 0.059 Uiso 1 1 calc R
C5 C 0.2739(3) 0.4807(2) 0.32858(11) 0.0373(5) Uani 1 1 d .
C6 C 0.4868(3) 0.4481(3) 0.17839(11) 0.0372(5) Uani 1 1 d .
C7 C 0.5566(3) 0.6365(3) 0.11762(11) 0.0381(5) Uani 1 1 d .
C8 C 0.7250(3) 0.6002(3) 0.10811(13) 0.0498(6) Uani 1 1 d .
C9 C 0.7680(4) 0.6668(4) 0.05171(14) 0.0624(8) Uani 1 1 d .
H9 H 0.8796 0.6419 0.0429 0.075 Uiso 1 1 calc R
C10 C 0.6491(4) 0.7685(4) 0.00878(14) 0.0609(8) Uani 1 1 d .
H10 H 0.6809 0.8127 -0.0281 0.073 Uiso 1 1 calc R
C11 C 0.4844(4) 0.8046(3) 0.02019(12) 0.0532(7) Uani 1 1 d .
H11 H 0.4051 0.8741 -0.0089 0.064 Uiso 1 1 calc R
C12 C 0.4336(3) 0.7383(3) 0.07515(12) 0.0451(6) Uani 1 1 d .
C13 C 0.8586(3) 0.4979(4) 0.15678(15) 0.0626(8) Uani 1 1 d .
H13 H 0.8080 0.4487 0.1892 0.075 Uiso 1 1 calc R
C14 C 0.9247(4) 0.5942(5) 0.19034(17) 0.0886(11) Uani 1 1 d .
H14A H 0.9848 0.6350 0.1602 0.133 Uiso 1 1 calc R
H14B H 0.9975 0.5316 0.2250 0.133 Uiso 1 1 calc R
H14C H 0.8332 0.6761 0.2067 0.133 Uiso 1 1 calc R
C15 C 1.0003(4) 0.3737(4) 0.12601(19) 0.0909(11) Uani 1 1 d .
H15A H 0.9571 0.3138 0.1059 0.136 Uiso 1 1 calc R
H15B H 1.0805 0.3097 0.1583 0.136 Uiso 1 1 calc R
H15C H 1.0525 0.4196 0.0944 0.136 Uiso 1 1 calc R
C16 C 0.2504(3) 0.7769(4) 0.08437(14) 0.0628(8) Uani 1 1 d .
H16 H 0.2371 0.7279 0.1266 0.075 Uiso 1 1 calc R
C17 C 0.1861(5) 0.7134(5) 0.0346(2) 0.0951(12) Uani 1 1 d .
H17A H 0.1944 0.7620 -0.0072 0.143 Uiso 1 1 calc R
H17B H 0.0720 0.7323 0.0431 0.143 Uiso 1 1 calc R
H17C H 0.2512 0.6058 0.0364 0.143 Uiso 1 1 calc R
C18 C 0.1474(4) 0.9483(4) 0.0830(2) 0.0952(12) Uani 1 1 d .
H18A H 0.1962 0.9883 0.1118 0.143 Uiso 1 1 calc R
H18B H 0.0360 0.9665 0.0961 0.143 Uiso 1 1 calc R
H18C H 0.1455 0.9975 0.0404 0.143 Uiso 1 1 calc R
C19 C 0.2137(3) 0.6136(3) 0.36567(11) 0.0383(5) Uani 1 1 d .
C20 C 0.1826(3) 0.8634(2) 0.37809(11) 0.0374(5) Uani 1 1 d .
C21 C 0.2668(3) 0.8753(3) 0.42992(12) 0.0439(6) Uani 1 1 d .
C22 C 0.1957(4) 1.0118(3) 0.45704(14) 0.0541(7) Uani 1 1 d .
H22 H 0.2464 1.0238 0.4925 0.065 Uiso 1 1 calc R
C23 C 0.0526(4) 1.1284(3) 0.43223(15) 0.0593(8) Uani 1 1 d .
H23 H 0.0073 1.2179 0.4512 0.071 Uiso 1 1 calc R
C24 C -0.0241(3) 1.1145(3) 0.38001(15) 0.0559(7) Uani 1 1 d .
H24 H -0.1201 1.1955 0.3636 0.067 Uiso 1 1 calc R
C25 C 0.0387(3) 0.9810(3) 0.35074(12) 0.0462(6) Uani 1 1 d .
C26 C 0.4296(3) 0.7511(3) 0.45592(13) 0.0548(7) Uani 1 1 d .
H26 H 0.4526 0.6631 0.4329 0.066 Uiso 1 1 calc R
C27 C 0.4208(5) 0.6997(5) 0.52682(16) 0.0942(12) Uani 1 1 d .
H27A H 0.3976 0.7837 0.5508 0.141 Uiso 1 1 calc R
H27B H 0.5252 0.6190 0.5409 0.141 Uiso 1 1 calc R
H27C H 0.3342 0.6640 0.5335 0.141 Uiso 1 1 calc R
C28 C 0.5705(4) 0.8016(5) 0.4418(2) 0.0993(13) Uani 1 1 d .
H28A H 0.5680 0.8385 0.3972 0.149 Uiso 1 1 calc R
H28B H 0.6748 0.7168 0.4522 0.149 Uiso 1 1 calc R
H28C H 0.5578 0.8812 0.4671 0.149 Uiso 1 1 calc R
C29 C -0.0483(4) 0.9659(3) 0.29355(15) 0.0634(8) Uani 1 1 d .
H29 H 0.0282 0.8766 0.2742 0.076 Uiso 1 1 calc R
C30 C -0.2017(5) 0.9397(5) 0.3138(2) 0.1105(15) Uani 1 1 d .
H30A H -0.1717 0.8530 0.3458 0.166 Uiso 1 1 calc R
H30B H -0.2497 0.9216 0.2774 0.166 Uiso 1 1 calc R
H30C H -0.2810 1.0279 0.3311 0.166 Uiso 1 1 calc R
C31 C -0.0942(5) 1.1028(4) 0.24305(18) 0.0982(13) Uani 1 1 d .
H31A H -0.1800 1.1894 0.2590 0.147 Uiso 1 1 calc R
H31B H -0.1334 1.0818 0.2051 0.147 Uiso 1 1 calc R
H31C H 0.0019 1.1238 0.2330 0.147 Uiso 1 1 calc R

loop_
_atom_site_aniso_label
_atom_site_aniso_U_11
_atom_site_aniso_U_22
_atom_site_aniso_U_33
_atom_site_aniso_U_23
_atom_site_aniso_U_13
_atom_site_aniso_U_12
Co1 0.04188(19) 0.03013(17) 0.04154(19) -0.00809(13) 0.00370(13) -0.01752(14)
Cl1 0.0951(5) 0.0353(3) 0.0637(4) -0.0099(3) 0.0144(4) -0.0336(4)
Cl2 0.0493(4) 0.0629(4) 0.0560(4) -0.0088(3) -0.0053(3) -0.0092(3)
Cl3 0.1063(6) 0.0597(4) 0.0519(4) -0.0318(3) 0.0272(4) -0.0468(4)
Cl4 0.0870(5) 0.0602(4) 0.0615(4) -0.0232(4) 0.0403(4) -0.0419(4)
N1 0.0396(10) 0.0295(9) 0.0344(10) -0.0092(8) 0.0056(8) -0.0160(8)
N2 0.0366(10) 0.0353(10) 0.0376(10) -0.0084(8) 0.0046(8) -0.0156(8)
N3 0.0385(10) 0.0292(9) 0.0398(11) -0.0092(8) 0.0033(8) -0.0125(8)
C1 0.0386(12) 0.0320(11) 0.0398(13) -0.0071(10) 0.0002(10) -0.0154(10)
C2 0.0543(15) 0.0333(12) 0.0485(14) -0.0139(11) 0.0058(12) -0.0192(11)
C3 0.0712(18) 0.0352(13) 0.0566(16) -0.0097(12) 0.0102(13) -0.0315(13)
C4 0.0655(17) 0.0437(14) 0.0480(15) -0.0089(11) 0.0135(13) -0.0321(13)
C5 0.0434(13) 0.0349(12) 0.0370(12) -0.0071(10) 0.0028(10) -0.0189(10)
C6 0.0419(13) 0.0358(12) 0.0360(12) -0.0137(10) 0.0054(10) -0.0158(10)
C7 0.0460(13) 0.0403(12) 0.0360(12) -0.0119(10) 0.0080(10) -0.0243(11)
C8 0.0511(15) 0.0581(16) 0.0488(15) -0.0108(12) 0.0069(12) -0.0305(13)
C9 0.0575(17) 0.088(2) 0.0596(18) -0.0087(16) 0.0124(14) -0.0484(17)
C10 0.076(2) 0.0734(19) 0.0482(16) -0.0029(14) 0.0120(15) -0.0484(17)
C11 0.0687(18) 0.0535(16) 0.0402(14) -0.0015(12) 0.0015(13) -0.0292(14)
C12 0.0525(15) 0.0453(14) 0.0401(14) -0.0074(11) 0.0050(11) -0.0225(12)
C13 0.0464(16) 0.079(2) 0.0640(19) -0.0044(16) 0.0045(13) -0.0289(15)
C14 0.075(2) 0.124(3) 0.076(2) -0.013(2) -0.0111(18) -0.049(2)
C15 0.062(2) 0.092(3) 0.100(3) -0.010(2) 0.0061(19) -0.0135(19)
C16 0.0492(16) 0.075(2) 0.0537(17) 0.0118(15) 0.0015(13) -0.0202(15)
C17 0.073(2) 0.109(3) 0.123(3) -0.004(3) -0.011(2) -0.059(2)
C18 0.063(2) 0.093(3) 0.099(3) -0.019(2) -0.0069(19) 0.0022(19)
C19 0.0407(13) 0.0393(12) 0.0364(12) -0.0091(10) 0.0081(10) -0.0175(11)
C20 0.0429(13) 0.0298(11) 0.0419(13) -0.0126(10) 0.0127(10) -0.0162(10)
C21 0.0486(14) 0.0418(13) 0.0472(14) -0.0135(11) 0.0137(11) -0.0233(11)
C22 0.0652(18) 0.0536(16) 0.0575(17) -0.0266(13) 0.0155(14) -0.0340(15)
C23 0.0693(19) 0.0418(15) 0.072(2) -0.0275(14) 0.0303(16) -0.0253(14)
C24 0.0557(16) 0.0352(13) 0.0669(19) -0.0067(13) 0.0188(14) -0.0100(12)
C25 0.0486(14) 0.0363(13) 0.0506(15) -0.0063(11) 0.0115(12) -0.0150(11)
C26 0.0496(15) 0.0632(17) 0.0546(16) -0.0242(14) 0.0037(12) -0.0216(13)
C27 0.085(3) 0.103(3) 0.061(2) -0.009(2) -0.0080(18) -0.004(2)
C28 0.059(2) 0.109(3) 0.147(4) -0.047(3) 0.012(2) -0.043(2)
C29 0.0544(17) 0.0518(16) 0.0672(19) -0.0101(14) -0.0053(14) -0.0036(14)
C30 0.100(3) 0.134(4) 0.115(3) 0.011(3) -0.031(3) -0.070(3)
C31 0.097(3) 0.102(3) 0.069(2) 0.017(2) -0.011(2) -0.021(2)

loop_
_atom_type_symbol
_atom_type_description
_atom_type_scat_dispersion_real
_atom_type_scat_dispersion_imag
_atom_type_scat_source
C C 0.0033 0.0016 'International Tables Vol C Tables 4.2.6.8 and 6.1.1.4'
H H 0.0000 0.0000 'International Tables Vol C Tables 4.2.6.8 and 6.1.1.4'
N N 0.0061 0.0033 'International Tables Vol C Tables 4.2.6.8 and 6.1.1.4'
Cl Cl 0.1484 0.1585 'International Tables Vol C Tables 4.2.6.8 and 6.1.1.4'
Co Co 0.3494 0.9721 'International Tables Vol C Tables 4.2.6.8 and 6.1.1.4'

loop_
_geom_angle_atom_site_label_1
_geom_angle_atom_site_label_2
_geom_angle_atom_site_label_3
_geom_angle
N1 Co1 Cl1 147.08(6)
N1 Co1 N2 74.38(7)
Cl1 Co1 N2 97.59(5)
N1 Co1 Cl2 93.34(6)
Cl1 Co1 Cl2 119.58(3)
N2 Co1 Cl2 100.43(5)
N1 Co1 N3 73.45(7)
Cl1 Co1 N3 98.21(5)
N2 Co1 N3 141.74(7)
Cl2 Co1 N3 101.58(5)
C5 N1 C1 119.86(19)
C5 N1 Co1 120.14(14)
C1 N1 Co1 118.70(14)
C6 N2 C7 122.22(19)
C6 N2 Co1 111.97(15)
C7 N2 Co1 125.79(14)
C19 N3 C20 122.16(19)
C19 N3 Co1 111.69(14)
C20 N3 Co1 125.97(14)
N1 C1 C2 121.5(2)
N1 C1 C6 111.87(19)
C2 C1 C6 126.6(2)
C1 C2 C3 118.4(2)
C1 C2 H2 120.8
C3 C2 H2 120.8
C4 C3 C2 119.9(2)
C4 C3 H3 120.1
C2 C3 H3 120.1
C5 C4 C3 118.3(2)
C5 C4 H4 120.8
C3 C4 H4 120.8
N1 C5 C4 122.0(2)
N1 C5 C19 111.83(19)
C4 C5 C19 126.1(2)
N2 C6 C1 119.6(2)
N2 C6 Cl3 123.88(18)
C1 C6 Cl3 116.34(16)
C12 C7 C8 123.0(2)
C12 C7 N2 117.1(2)
C8 C7 N2 119.8(2)
C7 C8 C9 116.8(3)
C7 C8 C13 123.1(2)
C9 C8 C13 120.1(2)
C10 C9 C8 121.6(3)
C10 C9 H9 119.2
C8 C9 H9 119.2
C11 C10 C9 120.2(3)
C11 C10 H10 119.9
C9 C10 H10 119.9
C10 C11 C12 120.9(3)
C10 C11 H11 119.6
C12 C11 H11 119.6
C7 C12 C11 117.5(2)
C7 C12 C16 123.5(2)
C11 C12 C16 119.0(2)
C8 C13 C15 111.8(3)
C8 C13 C14 109.8(3)
C15 C13 C14 110.6(3)
C8 C13 H13 108.2
C15 C13 H13 108.2
C14 C13 H13 108.2
C13 C14 H14A 109.5
C13 C14 H14B 109.5
H14A C14 H14B 109.5
C13 C14 H14C 109.5
H14A C14 H14C 109.5
H14B C14 H14C 109.5
C13 C15 H15A 109.5
C13 C15 H15B 109.5
H15A C15 H15B 109.5
C13 C15 H15C 109.5
H15A C15 H15C 109.5
H15B C15 H15C 109.5
C12 C16 C17 110.6(3)
C12 C16 C18 112.2(3)
C17 C16 C18 110.6(3)
C12 C16 H16 107.8
C17 C16 H16 107.8
C18 C16 H16 107.8
C16 C17 H17A 109.5
C16 C17 H17B 109.5
H17A C17 H17B 109.5
C16 C17 H17C 109.5
H17A C17 H17C 109.5
H17B C17 H17C 109.5
C16 C18 H18A 109.5
C16 C18 H18B 109.5
H18A C18 H18B 109.5
C16 C18 H18C 109.5
H18A C18 H18C 109.5
H18B C18 H18C 109.5
N3 C19 C5 119.5(2)
N3 C19 Cl4 124.31(18)
C5 C19 Cl4 116.16(16)
C21 C20 C25 123.8(2)
C21 C20 N3 119.4(2)
C25 C20 N3 116.7(2)
C20 C21 C22 116.5(2)
C20 C21 C26 123.2(2)
C22 C21 C26 120.4(2)
C23 C22 C21 121.2(3)
C23 C22 H22 119.4
C21 C22 H22 119.4
C24 C23 C22 120.7(2)
C24 C23 H23 119.6
C22 C23 H23 119.6
C23 C24 C25 121.3(3)
C23 C24 H24 119.3
C25 C24 H24 119.3
C20 C25 C24 116.4(2)
C20 C25 C29 122.7(2)
C24 C25 C29 120.9(2)
C21 C26 C28 110.2(3)
C21 C26 C27 112.4(2)
C28 C26 C27 111.9(3)
C21 C26 H26 107.3
C28 C26 H26 107.3
C27 C26 H26 107.3
C26 C27 H27A 109.5
C26 C27 H27B 109.5
H27A C27 H27B 109.5
C26 C27 H27C 109.5
H27A C27 H27C 109.5
H27B C27 H27C 109.5
C26 C28 H28A 109.5
C26 C28 H28B 109.5
H28A C28 H28B 109.5
C26 C28 H28C 109.5
H28A C28 H28C 109.5
H28B C28 H28C 109.5
C25 C29 C30 110.8(3)
C25 C29 C31 112.5(3)
C30 C29 C31 110.0(3)
C25 C29 H29 107.8
C30 C29 H29 107.8
C31 C29 H29 107.8
C29 C30 H30A 109.5
C29 C30 H30B 109.5
H30A C30 H30B 109.5
C29 C30 H30C 109.5
H30A C30 H30C 109.5
H30B C30 H30C 109.5
C29 C31 H31A 109.5
C29 C31 H31B 109.5
H31A C31 H31B 109.5
C29 C31 H31C 109.5
H31A C31 H31C 109.5
H31B C31 H31C 109.5

loop_
_geom_bond_atom_site_label_1
_geom_bond_atom_site_label_2
_geom_bond_distance
Co1 N1 2.0664(17)
Co1 Cl1 2.2209(7)
Co1 N2 2.2467(18)
Co1 Cl2 2.2592(7)
Co1 N3 2.2818(18)
Cl3 C6 1.724(2)
Cl4 C19 1.734(2)
N1 C5 1.329(3)
N1 C1 1.342(3)
N2 C6 1.261(3)
N2 C7 1.449(3)
N3 C19 1.257(3)
N3 C20 1.453(3)
C1 C2 1.384(3)
C1 C6 1.482(3)
C2 C3 1.383(3)
C2 H2 0.9300
C3 C4 1.383(4)
C3 H3 0.9300
C4 C5 1.381(3)
C4 H4 0.9300
C5 C19 1.488(3)
C7 C12 1.390(3)
C7 C8 1.392(3)
C8 C9 1.394(4)
C8 C13 1.519(4)
C9 C10 1.377(4)
C9 H9 0.9300
C10 C11 1.366(4)
C10 H10 0.9300
C11 C12 1.401(3)
C11 H11 0.9300
C12 C16 1.513(4)
C13 C15 1.526(4)
C13 C14 1.538(4)
C13 H13 0.9800
C14 H14A 0.9600
C14 H14B 0.9600
C14 H14C 0.9600
C15 H15A 0.9600
C15 H15B 0.9600
C15 H15C 0.9600
C16 C17 1.517(5)
C16 C18 1.532(5)
C16 H16 0.9800
C17 H17A 0.9600
C17 H17B 0.9600
C17 H17C 0.9600
C18 H18A 0.9600
C18 H18B 0.9600
C18 H18C 0.9600
C20 C21 1.388(3)
C20 C25 1.397(3)
C21 C22 1.399(3)
C21 C26 1.515(4)
C22 C23 1.372(4)
C22 H22 0.9300
C23 C24 1.364(4)
C23 H23 0.9300
C24 C25 1.397(4)
C24 H24 0.9300
C25 C29 1.508(4)
C26 C28 1.521(4)
C26 C27 1.523(4)
C26 H26 0.9800
C27 H27A 0.9600
C27 H27B 0.9600
C27 H27C 0.9600
C28 H28A 0.9600
C28 H28B 0.9600
C28 H28C 0.9600
C29 C30 1.513(5)
C29 C31 1.516(4)
C29 H29 0.9800
C30 H30A 0.9600
C30 H30B 0.9600
C30 H30C 0.9600
C31 H31A 0.9600
C31 H31B 0.9600
C31 H31C 0.9600
